data_4314287
loop_
_publ_author_name
'F. Albert Cotton'
'Elizabeth A. Hillard'
'Carlos A. Murillo'
'Xiaoping Wang'

_publ_section_title
;
 New Chemistry of the Triply Bonded Divanadium (V24+) Unit and Reduction
 to an Unprecedented V23+ Core
;
_journal_name_full 'Inorganic Chemistry'
_journal_page_first 6063
_journal_page_last 6070
_journal_paper_doi 10.1021/ic034646e
_journal_volume 42
_journal_year 2003
_chemical_formula_moiety 'C60 H60 N8 O8 V2'
_chemical_formula_sum 'C60 H60 N8 O8 V2'
_chemical_formula_weight 1123.04
_chemical_melting_point ?
_chemical_name_systematic
;
 tetrakis(N,N'-di-p-anisylformamidinato)divanadium(II,II)
;
_space_group_IT_number 2
_symmetry_cell_setting triclinic
_symmetry_space_group_name_Hall '-P 1'
_symmetry_space_group_name_H-M 'P -1'
_atom_sites_solution_hydrogens geom
_atom_sites_solution_primary direct
_atom_sites_solution_secondary difmap
_audit_creation_method SHELXL-97
_cell_angle_alpha 80.2650(10)
_cell_angle_beta 75.0710(10)
_cell_angle_gamma 81.1600(10)
_cell_formula_units_Z 1
_cell_length_a 10.2646(6)
_cell_length_b 10.3332(6)
_cell_length_c 13.9625(9)
_cell_measurement_reflns_used 5433
_cell_measurement_temperature 193(2)
_cell_measurement_theta_max 27.5095
_cell_measurement_theta_min 2.2575
_cell_volume 1400.90(15)
_computing_cell_refinement 'Bruker SAINT'
_computing_data_collection 'Bruker SMART'
_computing_data_reduction 'Bruker SAINT'
_computing_molecular_graphics 'SHELTXL v5.05 (Siemens, 1996)'
_computing_publication_material 'SHELXL-97 (Sheldrick, 1997)'
_computing_structure_refinement 'SHELXL-97 (Sheldrick, 1997)'
_computing_structure_solution 'SHELXS-97 (Sheldrick, 1990)'
_diffrn_ambient_temperature 193(2)
_diffrn_measured_fraction_theta_full 0.956
_diffrn_measured_fraction_theta_max 0.956
_diffrn_measurement_device_type 'Bruker SMART area detector'
_diffrn_measurement_method '\w scans'
_diffrn_radiation_monochromator graphite
_diffrn_radiation_source 'normal-focus sealed tube'
_diffrn_radiation_type MoK\a
_diffrn_radiation_wavelength 0.71073
_diffrn_reflns_av_R_equivalents 0.0138
_diffrn_reflns_av_sigmaI/netI 0.0260
_diffrn_reflns_limit_h_max 13
_diffrn_reflns_limit_h_min -13
_diffrn_reflns_limit_k_max 13
_diffrn_reflns_limit_k_min -11
_diffrn_reflns_limit_l_max 18
_diffrn_reflns_limit_l_min -15
_diffrn_reflns_number 8883
_diffrn_reflns_theta_full 27.53
_diffrn_reflns_theta_max 27.53
_diffrn_reflns_theta_min 2.01
_diffrn_standards_decay_% 0
_diffrn_standards_number 'none (area detector data)'
_exptl_absorpt_coefficient_mu 0.396
_exptl_absorpt_correction_T_max 0.8851
_exptl_absorpt_correction_T_min 0.819
_exptl_absorpt_correction_type multi-scan
_exptl_absorpt_process_details SADABS
_exptl_crystal_colour red
_exptl_crystal_density_diffrn 1.331
_exptl_crystal_density_meas ?
_exptl_crystal_density_method 'not measured'
_exptl_crystal_description block
_exptl_crystal_F_000 586
_exptl_crystal_size_max 0.61
_exptl_crystal_size_mid 0.42
_exptl_crystal_size_min 0.32
_refine_diff_density_max 0.401
_refine_diff_density_min -0.350
_refine_diff_density_rms 0.050
_refine_ls_extinction_method none
_refine_ls_goodness_of_fit_ref 1.023
_refine_ls_hydrogen_treatment noref
_refine_ls_matrix_type full
_refine_ls_number_parameters 352
_refine_ls_number_reflns 6190
_refine_ls_number_restraints 0
_refine_ls_restrained_S_all 1.023
_refine_ls_R_factor_all 0.0480
_refine_ls_R_factor_gt 0.0397
_refine_ls_shift/su_max 0.001
_refine_ls_shift/su_mean 0.000
_refine_ls_structure_factor_coef Fsqd
_refine_ls_weighting_details 'calc w=1/[\s^2^(Fo^2^)+(0.0537P)^2^+0.7275P] where P=(Fo^2^+2Fc^2^)/3'
_refine_ls_weighting_scheme calc
_refine_ls_wR_factor_gt 0.1039
_refine_ls_wR_factor_ref 0.1102
_reflns_number_gt 5314
_reflns_number_total 6190
_reflns_threshold_expression I>2sigma(I)
_cod_data_source_file ic034646esi20030610_035606_3.cif
_cod_data_source_block compound2
_cod_depositor_comments
;
The following automatic conversions were performed:

'_chemical_melting_point' value 'not measured' was changed to '?' -
the value is undefined or not given.

Automatic conversion script
Id: cif_fix_values 1569 2011-02-09 13:29:24Z adriana 

The following automatic conversions were performed:

'_exptl_crystal_density_meas' value 'not measured' was changed to '?'
- the value is perceived as not measured.

Automatic conversion script
Id: cif_fix_values 3008 2015-01-20 13:52:24Z robertas 
;
_cod_database_code 4314287

loop_
_symmetry_equiv_pos_as_xyz
'x, y, z'
'-x, -y, -z'

loop_
_atom_site_label
_atom_site_type_symbol
_atom_site_fract_x
_atom_site_fract_y
_atom_site_fract_z
_atom_site_U_iso_or_equiv
_atom_site_adp_type
_atom_site_occupancy
_atom_site_symmetry_multiplicity
_atom_site_calc_flag
_atom_site_refinement_flags
_atom_site_disorder_assembly
_atom_site_disorder_group
V1 V 0.48300(3) -0.52707(3) 0.43971(2) 0.02654(9) Uani 1 1 d . . .
N1 N 0.66804(15) -0.64592(15) 0.41129(11) 0.0317(3) Uani 1 1 d . . .
N2 N 0.57262(16) -0.36986(15) 0.34116(10) 0.0322(3) Uani 1 1 d . . .
N3 N 0.29246(15) -0.41002(15) 0.44652(11) 0.0312(3) Uani 1 1 d . . .
N4 N 0.61981(15) -0.31124(14) 0.48002(11) 0.0313(3) Uani 1 1 d . . .
O1 O 0.5564(2) -0.20409(18) -0.05892(11) 0.0628(5) Uani 1 1 d . . .
O2 O 0.8271(3) 0.06764(19) 0.6246(2) 0.1101(10) Uani 1 1 d . . .
O3 O 0.88386(18) -0.8940(2) 0.06862(13) 0.0667(5) Uani 1 1 d . . .
O4 O -0.06407(17) -0.3680(2) 0.19566(13) 0.0634(5) Uani 1 1 d . . .
C1 C 0.72321(18) -0.70997(17) 0.32480(13) 0.0322(4) Uani 1 1 d . . .
C2 C 0.8541(2) -0.6964(2) 0.26638(14) 0.0384(4) Uani 1 1 d . . .
H2A H 0.9094 -0.6435 0.2846 0.046 Uiso 1 1 calc R . .
C3 C 0.9040(2) -0.7594(2) 0.18206(16) 0.0453(5) Uani 1 1 d . . .
H3A H 0.9938 -0.7501 0.1434 0.054 Uiso 1 1 calc R . .
C4 C 0.8246(2) -0.8358(2) 0.15358(16) 0.0460(5) Uani 1 1 d . . .
C5 C 0.6931(2) -0.8472(2) 0.20902(16) 0.0476(5) Uani 1 1 d . . .
H5A H 0.6370 -0.8976 0.1892 0.057 Uiso 1 1 calc R . .
C6 C 0.6437(2) -0.7844(2) 0.29391(15) 0.0410(4) Uani 1 1 d . . .
H6A H 0.5533 -0.7926 0.3317 0.049 Uiso 1 1 calc R . .
C7 C 0.8034(3) -0.9712(4) 0.0365(3) 0.1061(15) Uani 1 1 d . . .
H7A H 0.8569 -1.0080 -0.0238 0.159 Uiso 1 1 calc R . .
H7B H 0.7230 -0.9153 0.0215 0.159 Uiso 1 1 calc R . .
H7C H 0.7750 -1.0434 0.0896 0.159 Uiso 1 1 calc R . .
C8 C 0.57155(18) -0.32934(18) 0.23859(13) 0.0329(4) Uani 1 1 d . . .
C9 C 0.5171(2) -0.2019(2) 0.20662(15) 0.0428(5) Uani 1 1 d . . .
H9A H 0.4821 -0.1408 0.2534 0.051 Uiso 1 1 calc R . .
C10 C 0.5138(3) -0.1637(2) 0.10693(16) 0.0496(5) Uani 1 1 d . . .
H10A H 0.4774 -0.0765 0.0858 0.060 Uiso 1 1 calc R . .
C11 C 0.5633(2) -0.2520(2) 0.03824(15) 0.0464(5) Uani 1 1 d . . .
C12 C 0.6140(2) -0.3800(2) 0.06940(15) 0.0448(5) Uani 1 1 d . . .
H12A H 0.6458 -0.4418 0.0229 0.054 Uiso 1 1 calc R . .
C13 C 0.6180(2) -0.4176(2) 0.16962(14) 0.0396(4) Uani 1 1 d . . .
H13A H 0.6534 -0.5052 0.1908 0.048 Uiso 1 1 calc R . .
C14 C 0.6121(3) -0.2917(3) -0.13181(17) 0.0750(9) Uani 1 1 d . . .
H14A H 0.6010 -0.2474 -0.1975 0.112 Uiso 1 1 calc R . .
H14B H 0.5647 -0.3710 -0.1135 0.112 Uiso 1 1 calc R . .
H14C H 0.7089 -0.3170 -0.1345 0.112 Uiso 1 1 calc R . .
C15 C 0.20253(18) -0.39700(17) 0.38197(13) 0.0310(4) Uani 1 1 d . . .
C16 C 0.2535(2) -0.4093(2) 0.28182(14) 0.0398(4) Uani 1 1 d . . .
H16A H 0.3490 -0.4249 0.2567 0.048 Uiso 1 1 calc R . .
C17 C 0.1685(2) -0.3993(2) 0.21630(15) 0.0431(5) Uani 1 1 d . . .
H17A H 0.2062 -0.4064 0.1475 0.052 Uiso 1 1 calc R . .
C18 C 0.0301(2) -0.3793(2) 0.25234(16) 0.0437(5) Uani 1 1 d . . .
C19 C -0.0224(2) -0.3721(3) 0.35226(19) 0.0574(6) Uani 1 1 d . . .
H19A H -0.1180 -0.3624 0.3780 0.069 Uiso 1 1 calc R . .
C20 C 0.0626(2) -0.3790(3) 0.41620(16) 0.0495(5) Uani 1 1 d . . .
H20A H 0.0241 -0.3712 0.4848 0.059 Uiso 1 1 calc R . .
C21 C -0.0145(3) -0.3780(4) 0.0934(2) 0.0815(10) Uani 1 1 d . . .
H21A H -0.0908 -0.3679 0.0615 0.122 Uiso 1 1 calc R . .
H21B H 0.0379 -0.4647 0.0851 0.122 Uiso 1 1 calc R . .
H21C H 0.0440 -0.3084 0.0620 0.122 Uiso 1 1 calc R . .
C22 C 0.67568(19) -0.21682(18) 0.51668(13) 0.0339(4) Uani 1 1 d . . .
C23 C 0.6540(3) -0.0834(2) 0.4848(2) 0.0748(9) Uani 1 1 d . . .
H23A H 0.6031 -0.0536 0.4356 0.090 Uiso 1 1 calc R . .
C24 C 0.7044(5) 0.0077(3) 0.5229(3) 0.1043(15) Uani 1 1 d . . .
H24A H 0.6858 0.0993 0.5009 0.125 Uiso 1 1 calc R . .
C25 C 0.7817(3) -0.0322(2) 0.5925(2) 0.0664(8) Uani 1 1 d . . .
C26 C 0.8060(2) -0.1638(2) 0.62431(16) 0.0439(5) Uani 1 1 d . . .
H26A H 0.8601 -0.1933 0.6714 0.053 Uiso 1 1 calc R . .
C27 C 0.7513(2) -0.25498(19) 0.58762(14) 0.0385(4) Uani 1 1 d . . .
H27A H 0.7664 -0.3462 0.6121 0.046 Uiso 1 1 calc R . .
C28 C 0.9050(5) 0.0310(3) 0.6969(3) 0.129(2) Uani 1 1 d . . .
H28A H 0.9305 0.1105 0.7137 0.194 Uiso 1 1 calc R . .
H28B H 0.9872 -0.0262 0.6700 0.194 Uiso 1 1 calc R . .
H28C H 0.8514 -0.0167 0.7573 0.194 Uiso 1 1 calc R . .
C29 C 0.62264(19) -0.29064(18) 0.38360(13) 0.0342(4) Uani 1 1 d . . .
H29A H 0.6621 -0.2162 0.3435 0.041 Uiso 1 1 calc R . .
C30 C 0.25365(19) -0.34619(18) 0.52508(13) 0.0333(4) Uani 1 1 d . . .
H30A H 0.1681 -0.2936 0.5365 0.050 Uiso 1 1 calc R . .

loop_
_atom_site_aniso_label
_atom_site_aniso_U_11
_atom_site_aniso_U_22
_atom_site_aniso_U_33
_atom_site_aniso_U_23
_atom_site_aniso_U_13
_atom_site_aniso_U_12
V1 0.03250(16) 0.02654(15) 0.02233(14) -0.00215(10) -0.01049(11) -0.00332(11)
N1 0.0365(8) 0.0322(8) 0.0284(7) -0.0065(6) -0.0123(6) 0.0008(6)
N2 0.0400(8) 0.0334(8) 0.0247(7) 0.0004(6) -0.0110(6) -0.0075(6)
N3 0.0347(8) 0.0329(8) 0.0286(7) -0.0042(6) -0.0136(6) -0.0010(6)
N4 0.0376(8) 0.0302(7) 0.0286(7) -0.0017(6) -0.0122(6) -0.0068(6)
O1 0.0847(12) 0.0721(12) 0.0307(8) 0.0065(7) -0.0249(8) -0.0020(9)
O2 0.203(3) 0.0406(10) 0.138(2) 0.0090(11) -0.134(2) -0.0352(13)
O3 0.0570(10) 0.0909(14) 0.0563(10) -0.0455(10) 0.0001(8) -0.0054(9)
O4 0.0544(10) 0.0921(13) 0.0569(10) -0.0117(9) -0.0349(8) -0.0100(9)
C1 0.0372(9) 0.0312(9) 0.0289(8) -0.0043(7) -0.0133(7) 0.0041(7)
C2 0.0407(10) 0.0406(10) 0.0354(10) -0.0062(8) -0.0117(8) -0.0033(8)
C3 0.0401(11) 0.0555(13) 0.0379(10) -0.0103(9) -0.0041(8) -0.0030(9)
C4 0.0462(11) 0.0540(13) 0.0379(10) -0.0188(9) -0.0072(9) 0.0035(9)
C5 0.0444(11) 0.0576(13) 0.0470(12) -0.0250(10) -0.0116(9) -0.0041(9)
C6 0.0362(10) 0.0511(12) 0.0380(10) -0.0157(9) -0.0091(8) -0.0014(8)
C7 0.0677(19) 0.164(4) 0.108(3) -0.109(3) -0.0024(18) -0.011(2)
C8 0.0360(9) 0.0372(9) 0.0267(8) 0.0029(7) -0.0109(7) -0.0103(7)
C9 0.0584(12) 0.0369(10) 0.0367(10) -0.0011(8) -0.0196(9) -0.0064(9)
C10 0.0704(15) 0.0390(11) 0.0425(11) 0.0072(9) -0.0274(11) -0.0059(10)
C11 0.0535(12) 0.0561(13) 0.0307(10) 0.0082(9) -0.0183(9) -0.0113(10)
C12 0.0499(12) 0.0555(13) 0.0290(9) -0.0050(8) -0.0124(8) -0.0013(9)
C13 0.0457(11) 0.0419(11) 0.0306(9) 0.0001(8) -0.0139(8) 0.0000(8)
C14 0.0789(19) 0.110(2) 0.0293(11) -0.0040(13) -0.0164(12) 0.0078(17)
C15 0.0360(9) 0.0288(8) 0.0312(9) -0.0021(7) -0.0149(7) -0.0028(7)
C16 0.0359(10) 0.0533(12) 0.0341(10) -0.0087(8) -0.0122(8) -0.0076(8)
C17 0.0496(12) 0.0557(12) 0.0295(9) -0.0045(8) -0.0151(8) -0.0147(9)
C18 0.0460(11) 0.0483(12) 0.0451(11) -0.0039(9) -0.0257(9) -0.0080(9)
C19 0.0340(11) 0.0894(19) 0.0547(14) -0.0207(13) -0.0165(10) -0.0024(11)
C20 0.0394(11) 0.0763(16) 0.0366(11) -0.0162(10) -0.0111(9) -0.0050(10)
C21 0.0749(18) 0.137(3) 0.0470(14) -0.0013(16) -0.0350(13) -0.0354(19)
C22 0.0391(9) 0.0320(9) 0.0329(9) -0.0021(7) -0.0123(7) -0.0075(7)
C23 0.124(2) 0.0347(12) 0.094(2) 0.0074(12) -0.084(2) -0.0143(13)
C24 0.195(4) 0.0279(12) 0.135(3) 0.0175(14) -0.130(3) -0.0262(17)
C25 0.106(2) 0.0370(12) 0.0793(18) 0.0007(11) -0.0610(17) -0.0211(13)
C26 0.0591(13) 0.0382(10) 0.0420(11) -0.0035(8) -0.0267(10) -0.0065(9)
C27 0.0549(12) 0.0302(9) 0.0342(9) -0.0022(7) -0.0180(8) -0.0060(8)
C28 0.229(5) 0.0558(18) 0.168(4) -0.001(2) -0.163(4) -0.033(2)
C29 0.0386(9) 0.0323(9) 0.0319(9) 0.0041(7) -0.0118(7) -0.0082(7)
C30 0.0349(9) 0.0335(9) 0.0324(9) -0.0041(7) -0.0125(7) 0.0006(7)

loop_
_atom_type_symbol
_atom_type_description
_atom_type_scat_dispersion_real
_atom_type_scat_dispersion_imag
_atom_type_scat_source
C C 0.0033 0.0016 'International Tables Vol C Tables 4.2.6.8 and 6.1.1.4'
H H 0.0000 0.0000 'International Tables Vol C Tables 4.2.6.8 and 6.1.1.4'
N N 0.0061 0.0033 'International Tables Vol C Tables 4.2.6.8 and 6.1.1.4'
V V 0.3005 0.5294 'International Tables Vol C Tables 4.2.6.8 and 6.1.1.4'
O O 0.0106 0.0060 'International Tables Vol C Tables 4.2.6.8 and 6.1.1.4'

loop_
_geom_angle_atom_site_label_1
_geom_angle_atom_site_label_2
_geom_angle_atom_site_label_3
_geom_angle
_geom_angle_site_symmetry_1
_geom_angle_site_symmetry_3
_geom_angle_publ_flag
V1 V1 N1 92.69(4) 2_646 . ?
V1 V1 N2 94.29(4) 2_646 . ?
N1 V1 N2 89.90(6) . . ?
V1 V1 N4 94.41(4) 2_646 2_646 ?
N1 V1 N4 91.96(6) . 2_646 ?
N2 V1 N4 171.01(5) . 2_646 ?
V1 V1 N3 95.92(4) 2_646 . ?
N1 V1 N3 171.22(6) . . ?
N2 V1 N3 87.72(6) . . ?
N4 V1 N3 89.14(6) 2_646 . ?
C30 N1 C1 116.95(15) 2_646 . ?
C30 N1 V1 117.39(12) 2_646 . ?
C1 N1 V1 125.40(11) . . ?
C29 N2 C8 116.15(15) . . ?
C29 N2 V1 114.77(11) . . ?
C8 N2 V1 128.59(12) . . ?
C30 N3 C15 117.87(15) . . ?
C30 N3 V1 112.73(11) . . ?
C15 N3 V1 129.34(12) . . ?
C29 N4 C22 116.50(15) . . ?
C29 N4 V1 114.18(12) . 2_646 ?
C22 N4 V1 129.11(11) . 2_646 ?
C11 O1 C14 116.8(2) . . ?
C25 O2 C28 117.4(2) . . ?
C4 O3 C7 117.2(2) . . ?
C18 O4 C21 117.3(2) . . ?
C6 C1 C2 118.05(17) . . ?
C6 C1 N1 119.75(17) . . ?
C2 C1 N1 122.14(17) . . ?
C3 C2 C1 120.55(19) . . ?
C2 C3 C4 120.68(19) . . ?
O3 C4 C5 124.4(2) . . ?
O3 C4 C3 116.04(19) . . ?
C5 C4 C3 119.53(19) . . ?
C4 C5 C6 119.6(2) . . ?
C1 C6 C5 121.57(19) . . ?
C13 C8 C9 118.60(17) . . ?
C13 C8 N2 120.62(16) . . ?
C9 C8 N2 120.69(17) . . ?
C10 C9 C8 120.5(2) . . ?
C11 C10 C9 120.3(2) . . ?
O1 C11 C10 115.8(2) . . ?
O1 C11 C12 124.3(2) . . ?
C10 C11 C12 119.83(18) . . ?
C11 C12 C13 119.6(2) . . ?
C8 C13 C12 121.14(19) . . ?
C16 C15 C20 117.15(17) . . ?
C16 C15 N3 120.09(16) . . ?
C20 C15 N3 122.67(17) . . ?
C15 C16 C17 121.85(18) . . ?
C18 C17 C16 119.52(19) . . ?
C19 C18 C17 119.41(18) . . ?
C19 C18 O4 115.5(2) . . ?
C17 C18 O4 125.1(2) . . ?
C18 C19 C20 120.6(2) . . ?
C15 C20 C19 121.3(2) . . ?
C23 C22 C27 117.03(18) . . ?
C23 C22 N4 121.55(17) . . ?
C27 C22 N4 121.40(16) . . ?
C22 C23 C24 121.3(2) . . ?
C23 C24 C25 120.9(2) . . ?
C26 C25 O2 125.5(2) . . ?
C26 C25 C24 118.8(2) . . ?
O2 C25 C24 115.7(2) . . ?
C25 C26 C27 119.87(19) . . ?
C22 C27 C26 121.99(18) . . ?
N2 C29 N4 122.20(16) . . ?
N3 C30 N1 121.20(16) . 2_646 ?

loop_
_geom_bond_atom_site_label_1
_geom_bond_atom_site_label_2
_geom_bond_distance
_geom_bond_site_symmetry_2
_geom_bond_publ_flag
V1 V1 1.9876(5) 2_646 ?
V1 N1 2.0815(15) . ?
V1 N2 2.1047(15) . ?
V1 N4 2.1120(15) 2_646 ?
V1 N3 2.1245(15) . ?
N1 C30 1.329(2) 2_646 ?
N1 C1 1.421(2) . ?
N2 C29 1.317(2) . ?
N2 C8 1.425(2) . ?
N3 C30 1.317(2) . ?
N3 C15 1.426(2) . ?
N4 C29 1.320(2) . ?
N4 C22 1.426(2) . ?
N4 V1 2.1120(15) 2_646 ?
O1 C11 1.379(2) . ?
O1 C14 1.427(3) . ?
O2 C25 1.376(3) . ?
O2 C28 1.413(3) . ?
O3 C4 1.377(2) . ?
O3 C7 1.426(3) . ?
O4 C18 1.380(2) . ?
O4 C21 1.403(3) . ?
C1 C6 1.390(3) . ?
C1 C2 1.394(3) . ?
C2 C3 1.385(3) . ?
C3 C4 1.385(3) . ?
C4 C5 1.383(3) . ?
C5 C6 1.390(3) . ?
C8 C13 1.383(3) . ?
C8 C9 1.396(3) . ?
C9 C10 1.389(3) . ?
C10 C11 1.383(3) . ?
C11 C12 1.386(3) . ?
C12 C13 1.397(3) . ?
C15 C16 1.381(3) . ?
C15 C20 1.386(3) . ?
C16 C17 1.400(3) . ?
C17 C18 1.375(3) . ?
C18 C19 1.370(3) . ?
C19 C20 1.388(3) . ?
C22 C23 1.377(3) . ?
C22 C27 1.382(2) . ?
C23 C24 1.378(3) . ?
C24 C25 1.381(3) . ?
C25 C26 1.363(3) . ?
C26 C27 1.393(3) . ?
C30 N1 1.329(2) 2_646 ?
